data_4310296
loop_
_publ_author_name
'Vadapalli Chandrasekhar'
'Venkatasubbaiah Krishnan'
'Alexander Steiner'
'Jamie F. Bickley'

_publ_section_title
;
 Cyclotriphosphazene Hydrazides as Efficient Multisite Coordination
 Ligands. \h3-fac-non-geminal-N3 Coordination of
 spiro-N3P3[O2C12H8][N(Me)NH2]4(L) in L2CoCl3 and L2M(NO3)2 (M = Ni, Zn,
 Cd)
;
_journal_name_full 'Inorganic Chemistry'
_journal_page_first 166
_journal_page_last 172
_journal_paper_doi 10.1021/ic034561d
_journal_volume 43
_journal_year 2004
_chemical_formula_sum 'C34 H64 Cl3 Co N22 O6 P6'
_chemical_formula_weight 1228.17
_chemical_name_systematic
; 
 ? 
;
_space_group_IT_number 4
_symmetry_cell_setting monoclinic
_symmetry_space_group_name_Hall 'P 2yb'
_symmetry_space_group_name_H-M 'P 1 21 1'
_atom_sites_solution_hydrogens geom
_atom_sites_solution_primary direct
_atom_sites_solution_secondary difmap
_audit_creation_method SHELXL-97
_cell_angle_alpha 90.00
_cell_angle_beta 94.920(17)
_cell_angle_gamma 90.00
_cell_formula_units_Z 2
_cell_length_a 8.1714(12)
_cell_length_b 21.337(3)
_cell_length_c 16.404(2)
_cell_measurement_temperature 213(2)
_cell_volume 2849.6(7)
_computing_structure_refinement 'SHELXL-97 (Sheldrick, 1997)'
_computing_structure_solution 'SHELXS-97 (Sheldrick, 1990)'
_diffrn_ambient_temperature 213(2)
_diffrn_measured_fraction_theta_full 0.951
_diffrn_measured_fraction_theta_max 0.951
_diffrn_measurement_device_type 'Stoe IPDS'
_diffrn_measurement_method /w-scans
_diffrn_radiation_monochromator graphite
_diffrn_radiation_source 'fine-focus sealed tube'
_diffrn_radiation_type MoK\a
_diffrn_radiation_wavelength 0.71073
_diffrn_reflns_av_R_equivalents 0.0384
_diffrn_reflns_av_sigmaI/netI 0.0387
_diffrn_reflns_limit_h_max 9
_diffrn_reflns_limit_h_min -9
_diffrn_reflns_limit_k_max 24
_diffrn_reflns_limit_k_min -24
_diffrn_reflns_limit_l_max 18
_diffrn_reflns_limit_l_min -18
_diffrn_reflns_number 18118
_diffrn_reflns_theta_full 24.20
_diffrn_reflns_theta_max 24.20
_diffrn_reflns_theta_min 2.28
_exptl_absorpt_coefficient_mu 0.671
_exptl_absorpt_correction_type 'not applied'
_exptl_crystal_colour colourless
_exptl_crystal_density_diffrn 1.431
_exptl_crystal_density_method 'not measured'
_exptl_crystal_description prism
_exptl_crystal_F_000 1276
_exptl_crystal_size_max 0.4
_exptl_crystal_size_mid 0.4
_exptl_crystal_size_min 0.2
_refine_diff_density_max 0.433
_refine_diff_density_min -0.403
_refine_diff_density_rms 0.066
_refine_ls_abs_structure_details 'Flack H D (1983), Acta Cryst. A39, 876-881'
_refine_ls_abs_structure_Flack 0.13(5)
_refine_ls_extinction_method none
_refine_ls_goodness_of_fit_ref 1.051
_refine_ls_hydrogen_treatment mixed
_refine_ls_matrix_type full
_refine_ls_number_parameters 707
_refine_ls_number_reflns 8566
_refine_ls_number_restraints 25
_refine_ls_restrained_S_all 3.391
_refine_ls_R_factor_all 0.0451
_refine_ls_R_factor_gt 0.0398
_refine_ls_shift/su_max 0.000
_refine_ls_shift/su_mean 0.000
_refine_ls_structure_factor_coef Fsqd
_refine_ls_weighting_details 'calc w=1/[\s^2^(Fo^2^)+(0.0672P)^2^+1.0959P] where P=(Fo^2^+2Fc^2^)/3'
_refine_ls_weighting_scheme calc
_refine_ls_wR_factor_gt 0.1038
_refine_ls_wR_factor_ref 0.1077
_reflns_number_gt 7595
_reflns_number_total 8566
_reflns_threshold_expression >2sigma(I)
_cod_data_source_file ic034561dsi20030806_120741_1.cif
_cod_data_source_block compound_4
_cod_original_cell_volume 2849.7(7)
_cod_database_code 4310296

loop_
_symmetry_equiv_pos_as_xyz
'x, y, z'
'-x, y+1/2, -z'

loop_
_atom_site_label
_atom_site_type_symbol
_atom_site_fract_x
_atom_site_fract_y
_atom_site_fract_z
_atom_site_U_iso_or_equiv
_atom_site_adp_type
_atom_site_occupancy
_atom_site_symmetry_multiplicity
_atom_site_calc_flag
_atom_site_refinement_flags
_atom_site_disorder_assembly
_atom_site_disorder_group
C1 C 1.004(2) 0.5685(7) 0.0296(12) 0.046(4) Uani 1 1 d . . .
H1A H 1.0606 0.5731 0.0837 0.069 Uiso 1 1 calc R . .
H1B H 0.9262 0.6025 0.0196 0.069 Uiso 1 1 calc R . .
H1C H 1.0833 0.5695 -0.0111 0.069 Uiso 1 1 calc R . .
C2 C 0.530(2) 0.5713(9) -0.1022(13) 0.057(5) Uani 1 1 d . . .
H2A H 0.4179 0.5558 -0.1071 0.086 Uiso 1 1 calc R . .
H2B H 0.5764 0.5671 -0.1544 0.086 Uiso 1 1 calc R . .
H2C H 0.5302 0.6151 -0.0864 0.086 Uiso 1 1 calc R . .
C3 C 0.951(2) 0.2674(8) -0.1360(11) 0.052(5) Uani 1 1 d . . .
H3A H 1.0462 0.2848 -0.1595 0.078 Uiso 1 1 calc R . .
H3B H 0.8685 0.2561 -0.1796 0.078 Uiso 1 1 calc R . .
H3C H 0.9833 0.2304 -0.1042 0.078 Uiso 1 1 calc R . .
C4 C 0.478(2) 0.3393(9) -0.2221(11) 0.048(4) Uani 1 1 d . . .
H4A H 0.4120 0.3022 -0.2334 0.072 Uiso 1 1 calc R . .
H4B H 0.5441 0.3473 -0.2675 0.072 Uiso 1 1 calc R . .
H4C H 0.4074 0.3750 -0.2148 0.072 Uiso 1 1 calc R . .
C5 C 0.796(2) 0.5011(9) 0.2512(11) 0.055(5) Uani 1 1 d . . .
H5A H 0.7527 0.5356 0.2173 0.082 Uiso 1 1 calc R . .
H5B H 0.8813 0.5165 0.2909 0.082 Uiso 1 1 calc R . .
H5C H 0.7081 0.4828 0.2796 0.082 Uiso 1 1 calc R . .
C6 C 1.267(2) 0.4271(9) 0.3393(11) 0.055(5) Uani 1 1 d . . .
H6A H 1.3473 0.3952 0.3292 0.082 Uiso 1 1 calc R . .
H6B H 1.2031 0.4136 0.3833 0.082 Uiso 1 1 calc R . .
H6C H 1.3231 0.4660 0.3547 0.082 Uiso 1 1 calc R . .
C7 C 0.732(2) 0.2003(7) 0.0921(11) 0.046(4) Uani 1 1 d . . .
H7A H 0.6356 0.2052 0.1220 0.069 Uiso 1 1 calc R . .
H7B H 0.8011 0.1673 0.1171 0.069 Uiso 1 1 calc R . .
H7C H 0.6988 0.1894 0.0357 0.069 Uiso 1 1 calc R . .
C8 C 1.190(3) 0.1850(10) 0.2226(13) 0.064(5) Uani 1 1 d . . .
H8A H 1.1936 0.1437 0.1982 0.096 Uiso 1 1 calc R . .
H8B H 1.1307 0.1830 0.2712 0.096 Uiso 1 1 calc R . .
H8C H 1.3017 0.1993 0.2375 0.096 Uiso 1 1 calc R . .
C9 C 0.713(2) 0.4821(7) -0.3668(10) 0.041(4) Uani 1 1 d . . .
C10 C 0.570(2) 0.4537(9) -0.3967(11) 0.053(5) Uani 1 1 d . . .
H10 H 0.4839 0.4481 -0.3629 0.063 Uiso 1 1 calc R . .
C11 C 0.554(3) 0.4334(11) -0.4770(14) 0.072(7) Uani 1 1 d . . .
H11 H 0.4562 0.4139 -0.4979 0.087 Uiso 1 1 calc R . .
C12 C 0.680(3) 0.4417(11) -0.5267(13) 0.068(6) Uani 1 1 d . . .
H12 H 0.6696 0.4271 -0.5809 0.082 Uiso 1 1 calc R . .
C13 C 0.820(3) 0.4712(9) -0.4968(11) 0.057(5) Uani 1 1 d . . .
H13 H 0.9050 0.4775 -0.5314 0.069 Uiso 1 1 calc R . .
C14 C 0.842(2) 0.4926(8) -0.4156(10) 0.045(4) Uani 1 1 d . . .
C15 C 0.992(2) 0.5279(8) -0.3835(11) 0.049(4) Uani 1 1 d . . .
C16 C 1.063(3) 0.5724(11) -0.4294(15) 0.078(7) Uani 1 1 d . . .
H16 H 1.0148 0.5815 -0.4821 0.093 Uiso 1 1 calc R . .
C17 C 1.203(4) 0.6042(13) -0.4011(18) 0.098(9) Uani 1 1 d . . .
H17 H 1.2492 0.6338 -0.4348 0.117 Uiso 1 1 calc R . .
C18 C 1.276(3) 0.5928(14) -0.3239(18) 0.098(9) Uani 1 1 d . . .
H18 H 1.3697 0.6154 -0.3042 0.118 Uiso 1 1 calc R . .
C19 C 1.210(3) 0.5483(12) -0.2758(15) 0.071(6) Uani 1 1 d . . .
H19 H 1.2596 0.5395 -0.2232 0.085 Uiso 1 1 calc R . .
C20 C 1.070(2) 0.5167(8) -0.3063(11) 0.047(4) Uani 1 1 d . . .
C21 C 1.000(2) 0.2924(7) 0.4888(10) 0.041(4) Uani 1 1 d . . .
C22 C 1.150(2) 0.3172(9) 0.5150(11) 0.053(5) Uani 1 1 d . . .
H22 H 1.2369 0.3188 0.4812 0.063 Uiso 1 1 calc RD . .
C23 C 1.165(3) 0.3407(9) 0.5970(13) 0.059(5) Uani 1 1 d . . .
H23 H 1.2652 0.3586 0.6183 0.071 Uiso 1 1 calc R . .
C24 C 1.036(3) 0.3372(9) 0.6447(13) 0.065(6) Uani 1 1 d . . .
H24 H 1.0483 0.3524 0.6987 0.078 Uiso 1 1 calc R . .
C25 C 0.890(3) 0.3120(9) 0.6148(12) 0.060(5) Uani 1 1 d . . .
H25 H 0.8020 0.3109 0.6484 0.072 Uiso 1 1 calc R . .
C26 C 0.866(2) 0.2879(8) 0.5356(11) 0.045(4) Uani 1 1 d . . .
C27 C 0.710(2) 0.2571(8) 0.5033(12) 0.050(4) Uani 1 1 d . . .
C28 C 0.624(3) 0.2171(11) 0.5530(15) 0.069(6) Uani 1 1 d . . .
H28 H 0.6641 0.2097 0.6076 0.082 Uiso 1 1 calc R . .
C29 C 0.480(3) 0.1886(12) 0.521(2) 0.095(9) Uani 1 1 d . . .
H29 H 0.4260 0.1612 0.5549 0.114 Uiso 1 1 calc R . .
C30 C 0.412(3) 0.1980(12) 0.4427(18) 0.076(6) Uani 1 1 d . . .
H30 H 0.3127 0.1786 0.4230 0.092 Uiso 1 1 calc R . .
C31 C 0.495(2) 0.2373(10) 0.3945(15) 0.066(6) Uani 1 1 d . . .
H31 H 0.4515 0.2455 0.3406 0.079 Uiso 1 1 calc R . .
C32 C 0.642(2) 0.2651(8) 0.4242(11) 0.047(4) Uani 1 1 d . . .
Cl1 Cl 0.4629(5) 0.3382(2) 0.1905(3) 0.0551(12) Uani 1 1 d . . .
Cl2 Cl 0.2734(5) 0.4295(2) 0.9251(3) 0.0512(11) Uani 1 1 d . . .
Cl3 Cl 0.3326(8) 0.1683(2) 0.9086(5) 0.088(2) Uani 1 1 d . . .
Co1 Co 0.8716(2) 0.38339(8) 0.05928(12) 0.0230(4) Uani 1 1 d . . .
N1 N 0.7592(13) 0.4161(5) -0.0441(8) 0.026(3) Uani 1 1 d . . .
N2 N 0.8003(15) 0.3993(5) -0.2061(7) 0.033(3) Uani 1 1 d . . .
N3 N 0.8449(16) 0.5144(5) -0.1412(8) 0.035(3) Uani 1 1 d . . .
N4 N 0.9843(13) 0.3491(5) 0.1628(7) 0.026(3) Uani 1 1 d . . .
N5 N 0.8842(17) 0.2550(6) 0.2613(8) 0.037(3) Uani 1 1 d . . .
N6 N 0.9407(17) 0.3694(6) 0.3243(8) 0.043(3) Uani 1 1 d . . .
N7 N 0.9156(14) 0.5081(5) 0.0245(7) 0.028(3) Uani 1 1 d . . .
N8 N 1.0159(13) 0.4549(5) 0.0498(8) 0.027(3) Uani 1 1 d D . .
N9 N 0.6261(15) 0.5358(6) -0.0411(8) 0.036(3) Uani 1 1 d . . .
N10 N 0.5570(17) 0.5235(7) 0.0348(9) 0.042(3) Uani 1 1 d D . .
N11 N 0.8836(14) 0.3140(5) -0.0831(7) 0.030(3) Uani 1 1 d . . .
N12 N 0.9955(14) 0.3348(5) -0.0142(8) 0.027(3) Uani 1 1 d D . .
N13 N 0.5874(15) 0.3296(6) -0.1469(8) 0.035(3) Uani 1 1 d . . .
N14 N 0.5141(16) 0.3040(7) -0.0787(9) 0.043(3) Uani 1 1 d D . .
N15 N 0.8642(15) 0.4538(5) 0.1999(8) 0.032(3) Uani 1 1 d . . .
N16 N 0.7492(14) 0.4319(6) 0.1347(8) 0.028(3) Uani 1 1 d D . .
N17 N 1.1585(17) 0.4371(6) 0.2656(9) 0.041(3) Uani 1 1 d . . .
N18 N 1.2289(17) 0.4647(7) 0.1977(10) 0.044(3) Uani 1 1 d D . .
N19 N 0.8241(14) 0.2589(5) 0.0945(7) 0.028(3) Uani 1 1 d . . .
N20 N 0.7266(14) 0.3123(5) 0.0675(8) 0.029(3) Uani 1 1 d D . .
N21 N 1.1080(16) 0.2287(6) 0.1637(9) 0.037(3) Uani 1 1 d . . .
N22 N 1.1861(19) 0.2434(8) 0.0936(11) 0.049(4) Uani 1 1 d D . .
H8X H 1.064(16) 0.464(7) 0.097(5) 0.036(10) Uiso 1 1 d D . .
H8Y H 1.091(14) 0.447(7) 0.018(7) 0.036(10) Uiso 1 1 d D . .
H10X H 0.529(16) 0.560(4) 0.048(10) 0.036(10) Uiso 1 1 d D . .
H10Y H 0.472(13) 0.501(5) 0.019(10) 0.036(10) Uiso 1 1 d D . .
H12X H 1.072(13) 0.355(6) -0.034(9) 0.036(10) Uiso 1 1 d D . .
H12Y H 1.031(16) 0.304(5) 0.014(9) 0.036(10) Uiso 1 1 d D . .
H14X H 0.437(14) 0.331(5) -0.084(10) 0.036(10) Uiso 1 1 d D . .
H14Y H 0.475(17) 0.268(4) -0.097(10) 0.036(10) Uiso 1 1 d D . .
H16X H 0.708(16) 0.463(5) 0.109(9) 0.036(10) Uiso 1 1 d D . .
H16Y H 0.677(14) 0.409(6) 0.153(9) 0.036(10) Uiso 1 1 d D . .
H18X H 1.247(16) 0.499(4) 0.219(9) 0.036(10) Uiso 1 1 d D . .
H18Y H 1.308(13) 0.444(6) 0.185(10) 0.036(10) Uiso 1 1 d D . .
H20X H 0.642(13) 0.318(7) 0.096(7) 0.036(10) Uiso 1 1 d D . .
H20Y H 0.693(16) 0.307(8) 0.017(4) 0.036(10) Uiso 1 1 d D . .
H22X H 1.276(13) 0.264(6) 0.111(10) 0.036(10) Uiso 1 1 d D . .
H22Y H 1.19(2) 0.219(7) 0.067(11) 0.036(10) Uiso 1 1 d D . .
O1 O 0.7257(13) 0.5042(5) -0.2854(6) 0.040(3) Uani 1 1 d . . .
O2 O 1.0132(13) 0.4686(5) -0.2574(7) 0.038(2) Uani 1 1 d . . .
O3 O 0.9905(13) 0.2662(5) 0.4093(7) 0.039(2) Uani 1 1 d . . .
O4 O 0.7104(13) 0.3074(6) 0.3715(7) 0.044(3) Uani 1 1 d . . .
P1 P 0.7851(4) 0.49292(16) -0.0561(2) 0.0267(8) Uani 1 1 d . . .
P2 P 0.7562(4) 0.36907(15) -0.1226(2) 0.0275(8) Uani 1 1 d . . .
P3 P 0.8455(5) 0.47039(17) -0.2174(2) 0.0322(9) Uani 1 1 d . . .
P4 P 0.9881(5) 0.39851(15) 0.2412(2) 0.0305(9) Uani 1 1 d . . .
P5 P 0.9519(5) 0.27435(15) 0.1772(2) 0.0286(8) Uani 1 1 d . . .
P6 P 0.8834(5) 0.30054(17) 0.3369(2) 0.0349(9) Uani 1 1 d . . .
O5 O 0.084(3) 0.1581(10) 0.7529(16) 0.125(8) Uani 1 1 d . . .
C33 C 0.164(5) 0.1696(17) 0.682(2) 0.134(14) Uani 1 1 d . . .
O6 O 0.252(5) 0.6092(16) 0.252(2) 0.214(17) Uani 1 1 d . . .
C34 C 0.381(7) 0.615(4) 0.200(4) 0.25(4) Uani 1 1 d . . .

loop_
_atom_site_aniso_label
_atom_site_aniso_U_11
_atom_site_aniso_U_22
_atom_site_aniso_U_33
_atom_site_aniso_U_23
_atom_site_aniso_U_13
_atom_site_aniso_U_12
C1 0.052(10) 0.027(8) 0.055(12) 0.004(7) -0.012(9) -0.009(7)
C2 0.044(9) 0.060(11) 0.066(14) 0.026(9) -0.008(9) 0.014(8)
C3 0.069(12) 0.043(10) 0.042(11) -0.014(8) 0.000(9) 0.019(9)
C4 0.056(10) 0.057(11) 0.030(10) 0.003(8) -0.008(8) -0.005(9)
C5 0.076(12) 0.050(10) 0.035(11) -0.015(8) -0.010(9) 0.019(9)
C6 0.059(11) 0.063(11) 0.036(10) -0.001(8) -0.029(9) -0.009(9)
C7 0.059(10) 0.031(8) 0.046(11) 0.001(7) -0.009(9) -0.011(7)
C8 0.075(13) 0.058(11) 0.058(13) 0.003(9) -0.003(10) 0.027(10)
C9 0.048(9) 0.040(9) 0.034(10) 0.009(7) -0.002(7) 0.005(7)
C10 0.050(10) 0.065(11) 0.040(11) 0.012(9) -0.018(8) -0.006(8)
C11 0.090(16) 0.077(15) 0.043(13) 0.006(10) -0.035(13) -0.009(12)
C12 0.094(16) 0.079(14) 0.029(11) -0.004(10) -0.013(12) 0.000(12)
C13 0.076(12) 0.067(11) 0.028(10) 0.011(8) -0.004(9) 0.001(10)
C14 0.057(10) 0.048(9) 0.028(9) 0.010(7) -0.003(8) -0.002(8)
C15 0.063(11) 0.052(10) 0.032(10) 0.009(7) 0.010(8) -0.006(8)
C16 0.093(16) 0.083(15) 0.057(15) 0.021(11) 0.009(12) -0.026(13)
C17 0.11(2) 0.098(19) 0.09(2) 0.037(16) 0.002(16) -0.040(16)
C18 0.086(17) 0.11(2) 0.09(2) 0.010(17) 0.002(15) -0.063(16)
C19 0.066(13) 0.089(15) 0.058(15) 0.000(11) 0.001(11) -0.033(12)
C20 0.054(10) 0.048(10) 0.040(11) 0.001(7) 0.007(8) -0.016(8)
C21 0.059(10) 0.036(8) 0.026(9) 0.003(6) -0.001(8) 0.010(7)
C22 0.067(11) 0.058(11) 0.031(10) 0.005(8) -0.011(9) 0.003(9)
C23 0.083(14) 0.050(11) 0.044(13) -0.003(9) -0.006(11) -0.002(10)
C24 0.109(18) 0.048(11) 0.035(12) -0.001(8) -0.017(12) 0.018(11)
C25 0.089(15) 0.060(12) 0.033(11) 0.005(9) 0.011(10) 0.022(11)
C26 0.060(10) 0.049(9) 0.027(9) 0.001(7) 0.002(8) 0.010(8)
C27 0.055(10) 0.054(10) 0.043(11) 0.004(8) 0.026(8) 0.015(8)
C28 0.071(13) 0.079(14) 0.060(14) 0.015(11) 0.032(11) 0.007(11)
C29 0.094(18) 0.078(16) 0.12(3) 0.004(16) 0.070(18) -0.015(14)
C30 0.063(13) 0.085(16) 0.083(19) 0.003(13) 0.021(13) -0.003(11)
C31 0.044(10) 0.076(14) 0.077(16) -0.007(11) 0.010(10) 0.007(10)
C32 0.045(9) 0.056(10) 0.041(11) 0.001(8) 0.015(8) 0.006(8)
Cl1 0.035(2) 0.073(3) 0.059(3) 0.008(2) 0.016(2) -0.0010(19)
Cl2 0.038(2) 0.060(3) 0.057(3) 0.006(2) 0.018(2) -0.0024(19)
Cl3 0.083(4) 0.048(3) 0.133(6) 0.025(3) 0.002(4) -0.011(3)
Co1 0.0216(7) 0.0236(8) 0.0236(8) -0.0011(6) 0.0004(6) -0.0002(6)
N1 0.024(5) 0.030(6) 0.025(7) -0.003(5) 0.000(5) -0.001(5)
N2 0.047(7) 0.033(7) 0.019(7) 0.000(5) 0.001(6) -0.004(5)
N3 0.046(7) 0.028(6) 0.031(8) 0.006(5) 0.005(6) -0.004(5)
N4 0.024(5) 0.022(6) 0.031(7) 0.000(5) -0.001(5) -0.001(4)
N5 0.054(8) 0.032(6) 0.025(8) -0.001(5) 0.001(6) -0.004(6)
N6 0.056(8) 0.044(8) 0.028(8) -0.004(6) 0.001(6) -0.003(6)
N7 0.031(6) 0.019(6) 0.035(7) -0.001(5) -0.003(5) -0.001(5)
N8 0.023(6) 0.034(6) 0.025(7) -0.003(5) -0.002(5) 0.002(5)
N9 0.037(7) 0.040(7) 0.032(8) -0.001(6) 0.006(6) 0.010(6)
N10 0.041(7) 0.042(7) 0.043(9) -0.002(6) 0.006(6) 0.012(6)
N11 0.032(6) 0.031(6) 0.025(7) -0.004(5) -0.002(5) 0.004(5)
N12 0.026(6) 0.026(6) 0.029(8) 0.003(5) 0.001(5) -0.003(5)
N13 0.034(7) 0.036(7) 0.032(8) 0.002(6) -0.011(6) -0.009(5)
N14 0.033(7) 0.048(8) 0.049(9) 0.008(7) -0.002(6) -0.014(6)
N15 0.040(7) 0.025(6) 0.030(7) -0.007(5) -0.001(6) 0.001(5)
N16 0.024(6) 0.031(6) 0.029(8) -0.002(5) -0.002(5) -0.001(5)
N17 0.042(8) 0.039(7) 0.040(9) -0.002(6) -0.009(7) -0.008(6)
N18 0.043(7) 0.042(8) 0.044(9) 0.004(7) -0.012(7) -0.006(6)
N19 0.035(6) 0.027(6) 0.022(7) -0.001(5) -0.003(5) -0.002(5)
N20 0.029(6) 0.033(6) 0.024(7) -0.001(5) 0.002(5) 0.002(5)
N21 0.041(7) 0.030(7) 0.039(9) 0.005(6) 0.001(6) 0.009(6)
N22 0.043(8) 0.049(9) 0.054(11) -0.003(7) 0.005(7) 0.012(7)
O1 0.050(6) 0.042(6) 0.027(6) 0.005(5) -0.001(5) 0.009(5)
O2 0.042(5) 0.041(6) 0.031(6) 0.006(5) 0.002(5) 0.000(5)
O3 0.046(6) 0.047(6) 0.024(6) -0.001(5) 0.002(5) 0.006(5)
O4 0.042(6) 0.060(7) 0.030(7) 0.006(5) 0.002(5) 0.008(5)
P1 0.0305(18) 0.0249(17) 0.024(2) 0.0006(14) -0.0014(15) 0.0018(14)
P2 0.0294(17) 0.0272(18) 0.025(2) -0.0019(14) -0.0025(15) -0.0020(14)
P3 0.039(2) 0.0327(19) 0.025(2) 0.0022(15) -0.0001(16) -0.0003(16)
P4 0.0369(19) 0.0283(19) 0.025(2) -0.0024(14) -0.0040(16) -0.0010(15)
P5 0.0346(19) 0.0245(17) 0.026(2) -0.0014(14) -0.0008(16) 0.0003(14)
P6 0.044(2) 0.038(2) 0.022(2) 0.0009(16) 0.0012(17) 0.0018(17)
O5 0.142(18) 0.097(14) 0.14(2) -0.025(13) 0.035(16) 0.024(13)
C33 0.18(3) 0.12(2) 0.12(3) 0.04(2) 0.08(3) 0.03(2)
O6 0.27(4) 0.16(3) 0.21(4) -0.05(3) -0.01(3) 0.07(3)
C34 0.17(4) 0.40(10) 0.18(5) 0.04(6) 0.04(4) -0.17(6)

loop_
_atom_type_symbol
_atom_type_description
_atom_type_scat_dispersion_real
_atom_type_scat_dispersion_imag
_atom_type_scat_source
C C 0.0033 0.0016 'International Tables Vol C Tables 4.2.6.8 and 6.1.1.4'
H H 0.0000 0.0000 'International Tables Vol C Tables 4.2.6.8 and 6.1.1.4'
N N 0.0061 0.0033 'International Tables Vol C Tables 4.2.6.8 and 6.1.1.4'
O O 0.0106 0.0060 'International Tables Vol C Tables 4.2.6.8 and 6.1.1.4'
P P 0.1023 0.0942 'International Tables Vol C Tables 4.2.6.8 and 6.1.1.4'
Cl Cl 0.1484 0.1585 'International Tables Vol C Tables 4.2.6.8 and 6.1.1.4'
Co Co 0.3494 0.9721 'International Tables Vol C Tables 4.2.6.8 and 6.1.1.4'

loop_
_geom_angle_atom_site_label_1
_geom_angle_atom_site_label_2
_geom_angle_atom_site_label_3
_geom_angle
_geom_angle_site_symmetry_1
_geom_angle_site_symmetry_3
_geom_angle_publ_flag
C10 C9 C14 121.9(17) . . ?
C10 C9 O1 118.4(16) . . ?
C14 C9 O1 119.7(14) . . ?
C9 C10 C11 119(2) . . ?
C10 C11 C12 121(2) . . ?
C13 C12 C11 119.7(19) . . ?
C12 C13 C14 121.6(19) . . ?
C9 C14 C13 117.1(16) . . ?
C9 C14 C15 120.9(16) . . ?
C13 C14 C15 121.9(17) . . ?
C16 C15 C20 115.8(18) . . ?
C16 C15 C14 122.0(17) . . ?
C20 C15 C14 122.2(15) . . ?
C15 C16 C17 122(2) . . ?
C16 C17 C18 120(2) . . ?
C19 C18 C17 120(2) . . ?
C18 C19 C20 119(2) . . ?
C19 C20 C15 123.1(17) . . ?
C19 C20 O2 117.0(17) . . ?
C15 C20 O2 119.8(15) . . ?
C22 C21 C26 125.2(16) . . ?
C22 C21 O3 114.9(16) . . ?
C26 C21 O3 119.8(15) . . ?
C21 C22 C23 116(2) . . ?
C24 C23 C22 120(2) . . ?
C25 C24 C23 120.8(19) . . ?
C24 C25 C26 122(2) . . ?
C21 C26 C25 115.9(18) . . ?
C21 C26 C27 121.6(15) . . ?
C25 C26 C27 122.5(18) . . ?
C32 C27 C28 115.9(19) . . ?
C32 C27 C26 123.0(16) . . ?
C28 C27 C26 121.1(18) . . ?
C29 C28 C27 120(2) . . ?
C30 C29 C28 124(2) . . ?
C29 C30 C31 117(2) . . ?
C30 C31 C32 121(2) . . ?
C27 C32 C31 123.0(18) . . ?
C27 C32 O4 120.7(16) . . ?
C31 C32 O4 116.0(17) . . ?
N20 Co1 N12 88.8(5) . . ?
N20 Co1 N8 179.4(6) . . ?
N12 Co1 N8 91.0(5) . . ?
N20 Co1 N16 91.3(5) . . ?
N12 Co1 N16 179.1(6) . . ?
N8 Co1 N16 88.9(5) . . ?
N20 Co1 N1 95.4(5) . . ?
N12 Co1 N1 83.4(5) . . ?
N8 Co1 N1 84.0(5) . . ?
N16 Co1 N1 97.5(5) . . ?
N20 Co1 N4 83.9(5) . . ?
N12 Co1 N4 96.1(5) . . ?
N8 Co1 N4 96.7(5) . . ?
N16 Co1 N4 83.1(5) . . ?
N1 Co1 N4 179.1(5) . . ?
P2 N1 P1 120.4(8) . . ?
P2 N1 Co1 115.7(6) . . ?
P1 N1 Co1 113.1(6) . . ?
P3 N2 P2 124.6(8) . . ?
P3 N3 P1 123.5(7) . . ?
P5 N4 P4 120.0(8) . . ?
P5 N4 Co1 114.2(6) . . ?
P4 N4 Co1 113.7(6) . . ?
P6 N5 P5 123.4(8) . . ?
P6 N6 P4 125.7(9) . . ?
N8 N7 C1 114.1(10) . . ?
N8 N7 P1 112.8(8) . . ?
C1 N7 P1 119.6(10) . . ?
N7 N8 Co1 107.9(7) . . ?
N10 N9 C2 118.0(13) . . ?
N10 N9 P1 114.1(10) . . ?
C2 N9 P1 126.0(13) . . ?
C3 N11 N12 115.1(12) . . ?
C3 N11 P2 120.3(10) . . ?
N12 N11 P2 114.6(9) . . ?
N11 N12 Co1 108.5(8) . . ?
N14 N13 C4 116.6(12) . . ?
N14 N13 P2 114.1(9) . . ?
C4 N13 P2 124.6(11) . . ?
N16 N15 C5 113.3(12) . . ?
N16 N15 P4 114.2(8) . . ?
C5 N15 P4 120.5(11) . . ?
N15 N16 Co1 107.8(8) . . ?
N18 N17 C6 116.9(13) . . ?
N18 N17 P4 114.2(10) . . ?
C6 N17 P4 125.1(13) . . ?
N20 N19 C7 113.6(11) . . ?
N20 N19 P5 112.7(8) . . ?
C7 N19 P5 118.4(10) . . ?
N19 N20 Co1 108.4(8) . . ?
N22 N21 C8 117.9(14) . . ?
N22 N21 P5 113.3(10) . . ?
C8 N21 P5 127.6(14) . . ?
C9 O1 P3 120.0(10) . . ?
C20 O2 P3 124.4(11) . . ?
C21 O3 P6 119.3(9) . . ?
C32 O4 P6 125.6(10) . . ?
N3 P1 N9 106.3(7) . . ?
N3 P1 N7 114.8(7) . . ?
N9 P1 N7 103.7(6) . . ?
N3 P1 N1 116.1(6) . . ?
N9 P1 N1 115.1(7) . . ?
N7 P1 N1 100.2(6) . . ?
N2 P2 N1 116.3(6) . . ?
N2 P2 N13 104.4(7) . . ?
N1 P2 N13 117.7(7) . . ?
N2 P2 N11 116.4(7) . . ?
N1 P2 N11 99.2(6) . . ?
N13 P2 N11 102.6(6) . . ?
N3 P3 O2 114.3(7) . . ?
N3 P3 N2 117.8(7) . . ?
O2 P3 N2 104.4(7) . . ?
N3 P3 O1 104.1(6) . . ?
O2 P3 O1 102.9(6) . . ?
N2 P3 O1 112.5(6) . . ?
N6 P4 N17 104.7(8) . . ?
N6 P4 N15 116.5(7) . . ?
N17 P4 N15 102.6(7) . . ?
N6 P4 N4 115.5(6) . . ?
N17 P4 N4 117.8(7) . . ?
N15 P4 N4 99.5(6) . . ?
N5 P5 N21 107.3(7) . . ?
N5 P5 N4 116.8(7) . . ?
N21 P5 N4 115.0(7) . . ?
N5 P5 N19 114.5(7) . . ?
N21 P5 N19 102.3(7) . . ?
N4 P5 N19 99.9(6) . . ?
N6 P6 O4 104.4(7) . . ?
N6 P6 N5 117.1(7) . . ?
O4 P6 N5 114.0(7) . . ?
N6 P6 O3 112.3(7) . . ?
O4 P6 O3 103.1(6) . . ?
N5 P6 O3 105.3(6) . . ?

loop_
_geom_bond_atom_site_label_1
_geom_bond_atom_site_label_2
_geom_bond_distance
_geom_bond_site_symmetry_2
_geom_bond_publ_flag
C1 N7 1.476(18) . ?
C2 N9 1.44(2) . ?
C3 N11 1.46(2) . ?
C4 N13 1.47(2) . ?
C5 N15 1.46(2) . ?
C6 N17 1.45(2) . ?
C7 N19 1.457(19) . ?
C8 N21 1.47(2) . ?
C9 C10 1.37(2) . ?
C9 C14 1.39(2) . ?
C9 O1 1.41(2) . ?
C10 C11 1.38(3) . ?
C11 C12 1.38(3) . ?
C12 C13 1.36(3) . ?
C13 C14 1.40(3) . ?
C14 C15 1.50(2) . ?
C15 C16 1.37(3) . ?
C15 C20 1.39(3) . ?
C16 C17 1.37(3) . ?
C17 C18 1.37(4) . ?
C18 C19 1.37(3) . ?
C19 C20 1.39(3) . ?
C20 O2 1.40(2) . ?
C21 C22 1.37(3) . ?
C21 C26 1.39(3) . ?
C21 O3 1.41(2) . ?
C22 C23 1.43(3) . ?
C23 C24 1.37(3) . ?
C24 C25 1.36(3) . ?
C25 C26 1.40(3) . ?
C26 C27 1.49(3) . ?
C27 C32 1.38(3) . ?
C27 C28 1.41(3) . ?
C28 C29 1.39(4) . ?
C29 C30 1.37(4) . ?
C30 C31 1.37(3) . ?
C31 C32 1.39(3) . ?
C32 O4 1.40(2) . ?
Co1 N20 1.937(12) . ?
Co1 N12 1.939(13) . ?
Co1 N8 1.942(12) . ?
Co1 N16 1.953(13) . ?
Co1 N1 1.985(12) . ?
Co1 N4 2.000(12) . ?
N1 P2 1.630(12) . ?
N1 P1 1.667(12) . ?
N2 P3 1.575(12) . ?
N2 P2 1.583(13) . ?
N3 P3 1.564(14) . ?
N3 P1 1.585(14) . ?
N4 P5 1.637(11) . ?
N4 P4 1.661(12) . ?
N5 P6 1.575(13) . ?
N5 P5 1.585(14) . ?
N6 P6 1.561(14) . ?
N6 P4 1.576(15) . ?
N7 N8 1.441(15) . ?
N7 P1 1.657(11) . ?
N9 N10 1.43(2) . ?
N9 P1 1.625(12) . ?
N11 N12 1.460(16) . ?
N11 P2 1.663(11) . ?
N13 N14 1.42(2) . ?
N13 P2 1.636(12) . ?
N15 N16 1.440(16) . ?
N15 P4 1.660(12) . ?
N17 N18 1.42(2) . ?
N17 P4 1.637(13) . ?
N19 N20 1.438(16) . ?
N19 P5 1.672(11) . ?
N21 N22 1.40(2) . ?
N21 P5 1.635(13) . ?
O1 P3 1.592(10) . ?
O2 P3 1.570(11) . ?
O3 P6 1.593(11) . ?
O4 P6 1.575(12) . ?
O5 C33 1.40(4) . ?
O6 C34 1.42(6) . ?
